data_1569902
_journal_paper_doi 10.1039/D3CC03541G
_chemical_absolute_configuration unk
_chemical_formula_moiety 'C32 H42 O9'
_chemical_formula_sum 'C32 H42 O9'
_chemical_formula_weight 570.65
_space_group_crystal_system orthorhombic
_space_group_IT_number 19
_space_group_name_Hall 'P 2ac 2ab'
_space_group_name_H-M_alt 'P 21 21 21'
_atom_sites_solution_hydrogens mixed
_atom_sites_solution_primary dual
_audit_creation_date 2023-03-31
_audit_creation_method
;
Olex2 1.2
(compiled 2018.05.29 svn.r3508 for OlexSys, GUI svn.r5506)
;
_audit_update_record
;
2023-04-06 deposited with the CCDC.	2023-09-18 downloaded from the CCDC.
;
_cell_angle_alpha 90
_cell_angle_beta 90
_cell_angle_gamma 90
_cell_formula_units_Z 4
_cell_length_a 8.3664(11)
_cell_length_b 14.008(2)
_cell_length_c 25.247(5)
_cell_measurement_reflns_used 2594
_cell_measurement_temperature 293(2)
_cell_measurement_theta_max 23.9280
_cell_measurement_theta_min 3.5150
_cell_volume 2958.9(8)
_computing_cell_refinement 'CrysAlisPro 1.171.40.67a (Rigaku OD, 2019)'
_computing_data_collection 'CrysAlisPro 1.171.40.67a (Rigaku OD, 2019)'
_computing_data_reduction 'CrysAlisPro 1.171.40.67a (Rigaku OD, 2019)'
_computing_molecular_graphics 'Olex2 (Dolomanov et al., 2009)'
_computing_publication_material 'Olex2 (Dolomanov et al., 2009)'
_computing_structure_refinement 'ShelXL (Sheldrick, 2015)'
_computing_structure_solution 'ShelXT (Sheldrick, 2015)'
_diffrn_ambient_temperature 293.15
_diffrn_detector 'CCD plate'
_diffrn_detector_area_resol_mean 16.0874
_diffrn_detector_type Eos
_diffrn_measured_fraction_theta_full 0.997
_diffrn_measured_fraction_theta_max 0.997
_diffrn_measurement_details
;
List of Runs (angles in degrees, time in seconds):

  # Type    Start    End  Width  t~exp~   \w     \q     \k     \f   Frames
#--------------------------------------------------------------------------
  1  \w    -24.00  10.80   0.60   12.50    --  -15.48 -77.00-120.00   58
  2  \w    -51.00 -22.80   0.60   12.50    --  -15.48 -57.00 -30.00   47
  3  \w     -1.00  84.80   0.60   12.50    --   17.74  38.00   0.00  143
;
_diffrn_measurement_device 'four-circle diffractometer'
_diffrn_measurement_device_type 'Xcalibur, Eos'
_diffrn_measurement_method '\w scans'
_diffrn_orient_matrix_type 'CrysAlisPro convention (1999,Acta A55,543-557)'
_diffrn_orient_matrix_UB_11 0.0115853000
_diffrn_orient_matrix_UB_12 -0.0096220000
_diffrn_orient_matrix_UB_13 0.0272948000
_diffrn_orient_matrix_UB_21 0.0130994000
_diffrn_orient_matrix_UB_22 0.0492680000
_diffrn_orient_matrix_UB_23 0.0047742000
_diffrn_orient_matrix_UB_31 -0.0830251000
_diffrn_orient_matrix_UB_32 0.0064837000
_diffrn_orient_matrix_UB_33 0.0045749000
_diffrn_radiation_monochromator graphite
_diffrn_radiation_probe x-ray
_diffrn_radiation_type MoK\a
_diffrn_radiation_wavelength 0.71073
_diffrn_reflns_av_R_equivalents 0.0328
_diffrn_reflns_av_unetI/netI 0.0627
_diffrn_reflns_Laue_measured_fraction_full 0.997
_diffrn_reflns_Laue_measured_fraction_max 0.997
_diffrn_reflns_limit_h_max 10
_diffrn_reflns_limit_h_min -5
_diffrn_reflns_limit_k_max 17
_diffrn_reflns_limit_k_min -11
_diffrn_reflns_limit_l_max 15
_diffrn_reflns_limit_l_min -31
_diffrn_reflns_number 9099
_diffrn_reflns_point_group_measured_fraction_full 0.849
_diffrn_reflns_point_group_measured_fraction_max 0.836
_diffrn_reflns_theta_full 25.242
_diffrn_reflns_theta_max 26.373
_diffrn_reflns_theta_min 3.018
_diffrn_source 'fine-focus sealed X-ray tube'
_diffrn_source_type 'Enhance (Mo) X-ray Source'
_exptl_absorpt_coefficient_mu 0.093
_exptl_absorpt_correction_T_max 1.00000
_exptl_absorpt_correction_T_min 0.76718
_exptl_absorpt_correction_type multi-scan
_exptl_absorpt_process_details
;
CrysAlisPro 1.171.40.67a (Rigaku Oxford Diffraction, 2019)
Empirical absorption correction using spherical harmonics,
 implemented in SCALE3 ABSPACK scaling algorithm.
;
_exptl_crystal_density_diffrn 1.281
_exptl_crystal_description block
_exptl_crystal_F_000 1224
_exptl_crystal_size_max 0.35
_exptl_crystal_size_mid 0.3
_exptl_crystal_size_min 0.25
_refine_diff_density_max 0.194
_refine_diff_density_min -0.134
_refine_diff_density_rms 0.034
_refine_ls_abs_structure_details
;
 Flack x determined using 881 quotients [(I+)-(I-)]/[(I+)+(I-)]
 (Parsons, Flack and Wagner, Acta Cryst. B69 (2013) 249-259).
;
_refine_ls_abs_structure_Flack -0.3(10)
_refine_ls_extinction_method none
_refine_ls_goodness_of_fit_ref 1.026
_refine_ls_hydrogen_treatment mixed
_refine_ls_matrix_type full
_refine_ls_number_parameters 384
_refine_ls_number_reflns 5074
_refine_ls_number_restraints 4
_refine_ls_restrained_S_all 1.029
_refine_ls_R_factor_all 0.0886
_refine_ls_R_factor_gt 0.0548
_refine_ls_shift/su_max 0.002
_refine_ls_shift/su_mean 0.000
_refine_ls_structure_factor_coef Fsqd
_refine_ls_weighting_details 'w=1/[\s^2^(Fo^2^)+(0.0495P)^2^+0.0470P] where P=(Fo^2^+2Fc^2^)/3'
_refine_ls_weighting_scheme calc
_refine_ls_wR_factor_gt 0.1073
_refine_ls_wR_factor_ref 0.1250
_reflns_Friedel_coverage 0.479
_reflns_Friedel_fraction_full 0.653
_reflns_Friedel_fraction_max 0.625
_reflns_number_gt 3407
_reflns_number_total 5074
_reflns_threshold_expression 'I > 2\s(I)'
_cod_data_source_file d3cc03541g2.cif
_cod_data_source_block 230331_s1_cw_auto
_cod_database_code 1569902
_shelx_shelxl_version_number 2018/3
_chemical_oxdiff_formula c12h12n2o3s1
_shelx_space_group_comment
;
The symmetry employed for this shelxl refinement is uniquely defined
by the following loop, which should always be used as a source of
symmetry information in preference to the above space-group names.
They are only intended as comments.
;
_shelx_estimated_absorpt_t_max 0.977
_shelx_estimated_absorpt_t_min 0.968
_reflns_odcompleteness_completeness 99.63
_reflns_odcompleteness_iscentric 1
_reflns_odcompleteness_theta 26.32
_olex2_refinement_description
;
1. Fixed Uiso
 At 1.2 times of:
  All C(H) groups, All C(H,H) groups
 At 1.5 times of:
  All C(H,H,H) groups
2. Restrained distances
 O7-H7
 0.86 with sigma of 0.02
 H4-H7
 3 with sigma of 0.02
 O8-H8
 0.86 with sigma of 0.02
 O2-H8
 2.4 with sigma of 0.02
3.a Ternary CH refined with riding coordinates:
 C3(H3), C4(H4), C5(H5), C6(H6), C10(H10), C12(H12), C13(H13)
3.b Secondary CH2 refined with riding coordinates:
 C2(H2A,H2B), C8(H8A,H8B), C9(H9A,H9B), C16(H16A,H16B), C21(H21A,H21B)
3.c Aromatic/amide H refined with riding coordinates:
 C23(H23), C24(H24), C25(H25), C26(H26), C27(H27)
3.d Idealised Me refined as rotating group:
 C18(H18A,H18B,H18C), C19(H19A,H19B,H19C), C29(H29A,H29B,H29C), C30(H30A,H30B,
 H30C), C31(H31A,H31B,H31C), C32(H32A,H32B,H32C)
;
_olex2_submission_special_instructions 'No special instructions were received'
_oxdiff_exptl_absorpt_empirical_details
;
Empirical correction (ABSPACK) includes:
- Absorption correction using spherical harmonics
- Frame scaling
;
_oxdiff_exptl_absorpt_empirical_full_max 1.366
_oxdiff_exptl_absorpt_empirical_full_min 0.740

loop_
_space_group_symop_operation_xyz
'x, y, z'
'-x+1/2, -y, z+1/2'
'-x, y+1/2, -z+1/2'
'x+1/2, -y+1/2, -z'

loop_
_atom_site_label
_atom_site_type_symbol
_atom_site_fract_x
_atom_site_fract_y
_atom_site_fract_z
_atom_site_U_iso_or_equiv
_atom_site_adp_type
_atom_site_occupancy
_atom_site_site_symmetry_order
_atom_site_calc_flag
_atom_site_refinement_flags_posn
_atom_site_refinement_flags_adp
_atom_site_refinement_flags_occupancy
_atom_site_disorder_assembly
_atom_site_disorder_group
C00P C 0.2014(6) 0.6580(3) 0.83361(18) 0.0602(12) Uani 1 1 d . . . . .
O1 O 0.2441(3) 0.52391(18) 0.66094(11) 0.0471(7) Uani 1 1 d . . . . .
C1 C 0.0945(4) 0.5481(3) 0.63411(16) 0.0453(10) Uani 1 1 d . . . . .
O2 O 0.1397(4) 0.3875(2) 0.69028(15) 0.0837(11) Uani 1 1 d D . . . .
C2 C 0.0686(6) 0.4806(3) 0.58732(18) 0.0642(13) Uani 1 1 d . . . . .
H2A H 0.136755 0.424933 0.590725 0.077 Uiso 1 1 calc R . . . .
H2B H -0.041809 0.459475 0.586247 0.077 Uiso 1 1 calc R . . . .
O3 O 0.3706(3) 0.5966(2) 0.56300(11) 0.0558(8) Uani 1 1 d . . . . .
C3 C 0.1096(5) 0.5352(3) 0.53717(17) 0.0543(11) Uani 1 1 d . . . . .
H3 H 0.008716 0.557919 0.522024 0.065 Uiso 1 1 calc R . . . .
O4 O 0.4446(5) 0.6838(3) 0.49261(19) 0.1063(15) Uani 1 1 d . . . . .
C4 C 0.2020(4) 0.6220(3) 0.55480(16) 0.0488(10) Uani 1 1 d . . . . .
H4 H 0.190635 0.674786 0.529624 0.059 Uiso 1 1 calc DR . . . .
O5 O 0.3132(3) 0.77862(18) 0.61522(11) 0.0483(7) Uani 1 1 d . . . . .
C5 C 0.1265(4) 0.6457(3) 0.60799(15) 0.0406(9) Uani 1 1 d . . . . .
H5 H 0.021033 0.672260 0.599779 0.049 Uiso 1 1 calc R . . . .
O6 O 0.5198(3) 0.7262(3) 0.66331(15) 0.0852(12) Uani 1 1 d . . . . .
C6 C 0.2051(4) 0.7171(3) 0.64462(15) 0.0385(9) Uani 1 1 d . . . . .
H6 H 0.266605 0.682305 0.671423 0.046 Uiso 1 1 calc R . . . .
O7 O 0.0167(3) 0.84845(19) 0.63463(12) 0.0496(7) Uani 1 1 d D . . . .
H7 H 0.041(11) 0.817(5) 0.606(2) 0.26(5) Uiso 1 1 d D . . . .
C7 C 0.0835(4) 0.7810(3) 0.67263(16) 0.0421(9) Uani 1 1 d . . . . .
O8 O 0.1777(4) 0.4833(2) 0.81159(15) 0.0658(9) Uani 1 1 d D . . . .
H8 H 0.148(11) 0.443(5) 0.7839(14) 0.24(5) Uiso 1 1 d D . . . .
C8 C 0.1615(5) 0.8430(3) 0.71477(17) 0.0477(10) Uani 1 1 d . . . . .
H8A H 0.080681 0.885406 0.729114 0.057 Uiso 1 1 calc R . . . .
H8B H 0.241520 0.882595 0.697682 0.057 Uiso 1 1 calc R . . . .
O9 O -0.1657(3) 0.5103(2) 0.66382(13) 0.0638(8) Uani 1 1 d . . . . .
C9 C 0.2408(5) 0.7911(3) 0.76075(17) 0.0505(11) Uani 1 1 d . . . . .
H9A H 0.336376 0.759568 0.747839 0.061 Uiso 1 1 calc R . . . .
H9B H 0.273702 0.837864 0.786920 0.061 Uiso 1 1 calc R . . . .
C10 C 0.1362(5) 0.7184(3) 0.78721(16) 0.0458(10) Uani 1 1 d . . . . .
H10 H 0.035592 0.748538 0.797891 0.055 Uiso 1 1 calc R . . . .
C12 C 0.1058(5) 0.5737(3) 0.81058(17) 0.0497(11) Uani 1 1 d . . . . .
H12 H -0.000982 0.571005 0.826462 0.060 Uiso 1 1 calc R . . . .
C13 C 0.0998(4) 0.6257(3) 0.75683(15) 0.0403(9) Uani 1 1 d . . . . .
H13 H 0.194392 0.607774 0.736222 0.048 Uiso 1 1 calc R . . . .
C14 C -0.0469(4) 0.6261(3) 0.71965(16) 0.0399(9) Uani 1 1 d . . . . .
C15 C -0.0468(4) 0.5544(3) 0.67406(17) 0.0437(10) Uani 1 1 d . . . . .
C16 C -0.0629(4) 0.7261(3) 0.69335(16) 0.0411(9) Uani 1 1 d . . . . .
H16A H -0.135841 0.719009 0.663749 0.049 Uiso 1 1 calc R . . . .
H16B H -0.115542 0.767244 0.718871 0.049 Uiso 1 1 calc R . . . .
C17 C 0.2507(5) 0.4401(3) 0.6866(2) 0.0586(12) Uani 1 1 d . . . . .
C18 C 0.4119(5) 0.4238(4) 0.7092(2) 0.0876(18) Uani 1 1 d . . . . .
H18A H 0.491385 0.447723 0.685252 0.131 Uiso 1 1 calc GR . . . .
H18B H 0.428035 0.356630 0.714583 0.131 Uiso 1 1 calc GR . . . .
H18C H 0.420698 0.456447 0.742554 0.131 Uiso 1 1 calc GR . . . .
C19 C 0.1890(6) 0.4739(4) 0.49580(18) 0.0739(14) Uani 1 1 d . . . . .
H19A H 0.228490 0.513696 0.467733 0.111 Uiso 1 1 calc GR . . . .
H19B H 0.112779 0.429384 0.481764 0.111 Uiso 1 1 calc GR . . . .
H19C H 0.276316 0.439686 0.511530 0.111 Uiso 1 1 calc GR . . . .
C20 C 0.4753(6) 0.6313(4) 0.5287(3) 0.0730(15) Uani 1 1 d . . . . .
C21 C 0.6419(5) 0.5925(4) 0.5410(3) 0.0908(18) Uani 1 1 d . . . . .
H21A H 0.721553 0.640376 0.532479 0.109 Uiso 1 1 calc R . . . .
H21B H 0.649940 0.578077 0.578453 0.109 Uiso 1 1 calc R . . . .
C22 C 0.6726(5) 0.5047(4) 0.5096(2) 0.0667(13) Uani 1 1 d . . . . .
C23 C 0.7227(6) 0.5090(5) 0.4582(3) 0.0889(17) Uani 1 1 d . . . . .
H23 H 0.735223 0.568779 0.442719 0.107 Uiso 1 1 calc R . . . .
C24 C 0.7550(8) 0.4308(8) 0.4287(3) 0.137(3) Uani 1 1 d . . . . .
H24 H 0.789622 0.436493 0.393846 0.165 Uiso 1 1 calc R . . . .
C25 C 0.7359(14) 0.3450(9) 0.4511(6) 0.176(6) Uani 1 1 d . . . . .
H25 H 0.757497 0.290565 0.431299 0.211 Uiso 1 1 calc R . . . .
C26 C 0.6860(14) 0.3354(7) 0.5017(5) 0.173(5) Uani 1 1 d . . . . .
H26 H 0.673438 0.275092 0.516522 0.207 Uiso 1 1 calc R . . . .
C27 C 0.6532(8) 0.4176(5) 0.5315(3) 0.115(2) Uani 1 1 d . . . . .
H27 H 0.618166 0.412051 0.566300 0.138 Uiso 1 1 calc R . . . .
C28 C 0.4686(5) 0.7772(3) 0.6301(2) 0.0564(11) Uani 1 1 d . . . . .
C29 C 0.5643(6) 0.8480(4) 0.5996(2) 0.0784(15) Uani 1 1 d . . . . .
H29A H 0.517087 0.857205 0.565368 0.118 Uiso 1 1 calc GR . . . .
H29B H 0.671598 0.824899 0.595577 0.118 Uiso 1 1 calc GR . . . .
H29C H 0.565907 0.907669 0.618376 0.118 Uiso 1 1 calc GR . . . .
C30 C 0.3792(5) 0.6407(4) 0.8317(2) 0.0867(18) Uani 1 1 d . . . . .
H30A H 0.408824 0.619539 0.796881 0.130 Uiso 1 1 calc GR . . . .
H30B H 0.407421 0.592710 0.857162 0.130 Uiso 1 1 calc GR . . . .
H30C H 0.434694 0.698916 0.839803 0.130 Uiso 1 1 calc GR . . . .
C31 C 0.1485(9) 0.6921(4) 0.88768(19) 0.106(2) Uani 1 1 d . . . . .
H31A H 0.207343 0.748390 0.897117 0.158 Uiso 1 1 calc GR . . . .
H31B H 0.168306 0.642922 0.913358 0.158 Uiso 1 1 calc GR . . . .
H31C H 0.036374 0.706471 0.886885 0.158 Uiso 1 1 calc GR . . . .
C32 C -0.2021(4) 0.6132(3) 0.75100(17) 0.0518(11) Uani 1 1 d . . . . .
H32A H -0.291890 0.624324 0.728144 0.078 Uiso 1 1 calc GR . . . .
H32B H -0.204587 0.657758 0.779859 0.078 Uiso 1 1 calc GR . . . .
H32C H -0.207174 0.549266 0.764655 0.078 Uiso 1 1 calc GR . . . .

loop_
_atom_site_aniso_label
_atom_site_aniso_U_11
_atom_site_aniso_U_22
_atom_site_aniso_U_33
_atom_site_aniso_U_23
_atom_site_aniso_U_13
_atom_site_aniso_U_12
C00P 0.072(3) 0.061(3) 0.047(3) 0.007(2) -0.015(2) -0.004(2)
O1 0.0391(13) 0.0383(14) 0.0640(19) 0.0066(15) -0.0002(13) 0.0043(12)
C1 0.042(2) 0.042(2) 0.052(2) 0.001(2) -0.009(2) 0.0021(18)
O2 0.077(2) 0.0525(18) 0.122(3) 0.030(2) -0.008(2) -0.0138(18)
C2 0.067(3) 0.058(3) 0.068(3) -0.016(3) 0.000(3) -0.010(2)
O3 0.0390(14) 0.0669(18) 0.0614(19) -0.0001(17) 0.0001(14) 0.0084(15)
C3 0.051(2) 0.063(3) 0.050(3) -0.009(2) -0.007(2) 0.007(2)
O4 0.075(3) 0.121(3) 0.123(3) 0.041(3) 0.033(3) 0.007(2)
C4 0.0355(19) 0.060(3) 0.051(3) 0.002(2) -0.007(2) 0.010(2)
O5 0.0399(13) 0.0471(14) 0.0580(18) 0.0156(15) -0.0011(13) -0.0047(13)
C5 0.0374(19) 0.040(2) 0.044(2) 0.000(2) -0.0014(19) 0.0045(18)
O6 0.0425(16) 0.108(3) 0.105(3) 0.051(3) -0.0168(18) -0.0081(19)
C6 0.0370(18) 0.0334(18) 0.045(2) 0.0085(19) 0.0003(18) 0.0017(17)
O7 0.0558(16) 0.0405(14) 0.0525(17) 0.0098(15) -0.0019(15) 0.0140(13)
C7 0.044(2) 0.0337(18) 0.049(2) 0.008(2) -0.0017(19) 0.0030(17)
O8 0.0608(17) 0.0497(17) 0.087(2) 0.0161(19) -0.0102(18) 0.0063(16)
C8 0.053(2) 0.037(2) 0.053(3) 0.002(2) -0.001(2) -0.0078(19)
O9 0.0466(16) 0.0613(17) 0.083(2) -0.0100(19) -0.0052(16) -0.0145(15)
C9 0.050(2) 0.044(2) 0.057(3) -0.006(2) -0.007(2) -0.006(2)
C10 0.051(2) 0.042(2) 0.045(2) 0.002(2) -0.006(2) 0.002(2)
C12 0.051(2) 0.046(2) 0.053(3) 0.014(2) -0.006(2) 0.003(2)
C13 0.0353(18) 0.041(2) 0.044(2) 0.005(2) -0.0050(18) -0.0022(17)
C14 0.0330(18) 0.038(2) 0.048(2) 0.005(2) -0.0021(19) 0.0014(17)
C15 0.0373(19) 0.0361(19) 0.058(3) 0.009(2) -0.008(2) 0.0002(18)
C16 0.0338(17) 0.040(2) 0.050(2) 0.001(2) -0.0014(18) 0.0049(18)
C17 0.059(3) 0.038(2) 0.078(3) 0.012(3) 0.004(3) 0.009(2)
C18 0.056(3) 0.083(4) 0.125(5) 0.023(4) -0.011(3) 0.025(3)
C19 0.081(3) 0.080(3) 0.061(3) -0.014(3) -0.008(3) 0.012(3)
C20 0.047(3) 0.080(4) 0.091(4) 0.001(4) 0.016(3) 0.003(3)
C21 0.042(2) 0.115(4) 0.115(5) -0.013(4) 0.009(3) 0.003(3)
C22 0.041(2) 0.079(3) 0.080(4) 0.014(3) 0.000(2) 0.004(3)
C23 0.060(3) 0.116(5) 0.091(4) 0.015(4) 0.009(3) 0.016(3)
C24 0.083(4) 0.225(10) 0.105(6) -0.046(8) 0.000(4) 0.042(6)
C25 0.176(10) 0.139(9) 0.212(13) -0.047(11) -0.101(11) 0.068(8)
C26 0.225(12) 0.088(6) 0.205(12) 0.023(8) -0.132(11) 0.008(7)
C27 0.124(6) 0.104(5) 0.115(6) 0.038(5) -0.039(5) -0.013(5)
C28 0.038(2) 0.059(3) 0.072(3) 0.012(3) -0.006(2) -0.004(2)
C29 0.060(3) 0.083(3) 0.092(4) 0.026(3) 0.003(3) -0.021(3)
C30 0.065(3) 0.075(3) 0.120(5) 0.028(4) -0.043(3) -0.012(3)
C31 0.173(6) 0.095(4) 0.048(3) 0.005(3) -0.023(4) -0.007(4)
C32 0.0396(19) 0.051(2) 0.065(3) 0.014(2) 0.004(2) -0.001(2)

loop_
_atom_type_symbol
_atom_type_description
_atom_type_scat_dispersion_real
_atom_type_scat_dispersion_imag
_atom_type_scat_source
C C 0.0033 0.0016 'International Tables Vol C Tables 4.2.6.8 and 6.1.1.4'
H H 0.0000 0.0000 'International Tables Vol C Tables 4.2.6.8 and 6.1.1.4'
O O 0.0106 0.0060 'International Tables Vol C Tables 4.2.6.8 and 6.1.1.4'

loop_
_geom_angle_atom_site_label_1
_geom_angle_atom_site_label_2
_geom_angle_atom_site_label_3
_geom_angle
_geom_angle_site_symmetry_1
_geom_angle_site_symmetry_3
_geom_angle_publ_flag
C12 C00P C10 87.1(3) . . ?
C30 C00P C10 114.3(4) . . ?
C30 C00P C12 112.1(4) . . ?
C30 C00P C31 111.6(5) . . ?
C31 C00P C10 114.2(4) . . ?
C31 C00P C12 115.5(4) . . ?
C17 O1 C1 117.5(3) . . ?
O1 C1 C2 109.6(3) . . ?
O1 C1 C5 104.8(3) . . ?
O1 C1 C15 111.3(3) . . ?
C2 C1 C5 104.1(3) . . ?
C2 C1 C15 115.3(3) . . ?
C5 C1 C15 111.0(3) . . ?
C1 C2 H2A 110.2 . . ?
C1 C2 H2B 110.2 . . ?
H2A C2 H2B 108.5 . . ?
C3 C2 C1 107.5(3) . . ?
C3 C2 H2A 110.2 . . ?
C3 C2 H2B 110.2 . . ?
C20 O3 C4 117.0(4) . . ?
C2 C3 H3 107.1 . . ?
C4 C3 C2 106.0(3) . . ?
C4 C3 H3 107.1 . . ?
C19 C3 C2 113.0(4) . . ?
C19 C3 H3 107.1 . . ?
C19 C3 C4 116.0(4) . . ?
O3 C4 C3 109.8(3) . . ?
O3 C4 H4 111.5 . . ?
O3 C4 C5 109.1(3) . . ?
C3 C4 H4 111.5 . . ?
C3 C4 C5 102.9(3) . . ?
C5 C4 H4 111.5 . . ?
C28 O5 C6 116.6(3) . . ?
C1 C5 H5 105.7 . . ?
C4 C5 C1 104.8(3) . . ?
C4 C5 H5 105.7 . . ?
C6 C5 C1 113.6(3) . . ?
C6 C5 C4 120.3(3) . . ?
C6 C5 H5 105.7 . . ?
O5 C6 C5 110.5(3) . . ?
O5 C6 H6 108.7 . . ?
O5 C6 C7 107.6(3) . . ?
C5 C6 H6 108.7 . . ?
C5 C6 C7 112.4(3) . . ?
C7 C6 H6 108.7 . . ?
C7 O7 H7 97(5) . . ?
C6 C7 C16 113.2(3) . . ?
O7 C7 C6 109.3(3) . . ?
O7 C7 C8 104.8(3) . . ?
O7 C7 C16 104.0(3) . . ?
C8 C7 C6 111.9(3) . . ?
C8 C7 C16 112.9(3) . . ?
C12 O8 H8 115(6) . . ?
C7 C8 H8A 108.1 . . ?
C7 C8 H8B 108.1 . . ?
C7 C8 C9 116.6(3) . . ?
H8A C8 H8B 107.3 . . ?
C9 C8 H8A 108.1 . . ?
C9 C8 H8B 108.1 . . ?
C8 C9 H9A 108.7 . . ?
C8 C9 H9B 108.7 . . ?
H9A C9 H9B 107.6 . . ?
C10 C9 C8 114.2(3) . . ?
C10 C9 H9A 108.7 . . ?
C10 C9 H9B 108.7 . . ?
C00P C10 H10 109.3 . . ?
C9 C10 C00P 120.3(3) . . ?
C9 C10 H10 109.3 . . ?
C9 C10 C13 117.8(3) . . ?
C13 C10 C00P 89.2(3) . . ?
C13 C10 H10 109.3 . . ?
C00P C12 H12 110.4 . . ?
C00P C12 C13 89.3(3) . . ?
O8 C12 C00P 117.6(3) . . ?
O8 C12 H12 110.4 . . ?
O8 C12 C13 117.2(4) . . ?
C13 C12 H12 110.4 . . ?
C10 C13 C12 87.3(3) . . ?
C10 C13 H13 108.7 . . ?
C10 C13 C14 117.2(3) . . ?
C12 C13 H13 108.7 . . ?
C12 C13 C14 124.3(3) . . ?
C14 C13 H13 108.7 . . ?
C13 C14 C16 109.3(3) . . ?
C15 C14 C13 117.1(3) . . ?
C15 C14 C16 105.7(3) . . ?
C15 C14 C32 108.2(3) . . ?
C32 C14 C13 111.0(3) . . ?
C32 C14 C16 104.7(3) . . ?
O9 C15 C1 117.4(4) . . ?
O9 C15 C14 120.1(4) . . ?
C14 C15 C1 121.7(3) . . ?
C7 C16 C14 121.8(3) . . ?
C7 C16 H16A 106.9 . . ?
C7 C16 H16B 106.9 . . ?
C14 C16 H16A 106.9 . . ?
C14 C16 H16B 106.9 . . ?
H16A C16 H16B 106.7 . . ?
O1 C17 C18 111.0(4) . . ?
O2 C17 O1 123.2(4) . . ?
O2 C17 C18 125.8(4) . . ?
C17 C18 H18A 109.5 . . ?
C17 C18 H18B 109.5 . . ?
C17 C18 H18C 109.5 . . ?
H18A C18 H18B 109.5 . . ?
H18A C18 H18C 109.5 . . ?
H18B C18 H18C 109.5 . . ?
C3 C19 H19A 109.5 . . ?
C3 C19 H19B 109.5 . . ?
C3 C19 H19C 109.5 . . ?
H19A C19 H19B 109.5 . . ?
H19A C19 H19C 109.5 . . ?
H19B C19 H19C 109.5 . . ?
O3 C20 C21 109.9(5) . . ?
O4 C20 O3 125.5(5) . . ?
O4 C20 C21 124.6(5) . . ?
C20 C21 H21A 109.6 . . ?
C20 C21 H21B 109.6 . . ?
H21A C21 H21B 108.1 . . ?
C22 C21 C20 110.2(5) . . ?
C22 C21 H21A 109.6 . . ?
C22 C21 H21B 109.6 . . ?
C23 C22 C21 121.6(6) . . ?
C27 C22 C21 120.7(6) . . ?
C27 C22 C23 117.7(6) . . ?
C22 C23 H23 118.3 . . ?
C24 C23 C22 123.3(7) . . ?
C24 C23 H23 118.3 . . ?
C23 C24 H24 121.0 . . ?
C25 C24 C23 118.1(10) . . ?
C25 C24 H24 121.0 . . ?
C24 C25 H25 119.1 . . ?
C24 C25 C26 121.8(12) . . ?
C26 C25 H25 119.1 . . ?
C25 C26 H26 120.5 . . ?
C25 C26 C27 119.0(11) . . ?
C27 C26 H26 120.5 . . ?
C22 C27 C26 120.0(8) . . ?
C22 C27 H27 120.0 . . ?
C26 C27 H27 120.0 . . ?
O5 C28 C29 111.3(4) . . ?
O6 C28 O5 123.6(4) . . ?
O6 C28 C29 125.1(4) . . ?
C28 C29 H29A 109.5 . . ?
C28 C29 H29B 109.5 . . ?
C28 C29 H29C 109.5 . . ?
H29A C29 H29B 109.5 . . ?
H29A C29 H29C 109.5 . . ?
H29B C29 H29C 109.5 . . ?
C00P C30 H30A 109.5 . . ?
C00P C30 H30B 109.5 . . ?
C00P C30 H30C 109.5 . . ?
H30A C30 H30B 109.5 . . ?
H30A C30 H30C 109.5 . . ?
H30B C30 H30C 109.5 . . ?
C00P C31 H31A 109.5 . . ?
C00P C31 H31B 109.5 . . ?
C00P C31 H31C 109.5 . . ?
H31A C31 H31B 109.5 . . ?
H31A C31 H31C 109.5 . . ?
H31B C31 H31C 109.5 . . ?
C14 C32 H32A 109.5 . . ?
C14 C32 H32B 109.5 . . ?
C14 C32 H32C 109.5 . . ?
H32A C32 H32B 109.5 . . ?
H32A C32 H32C 109.5 . . ?
H32B C32 H32C 109.5 . . ?

loop_
_geom_bond_atom_site_label_1
_geom_bond_atom_site_label_2
_geom_bond_distance
_geom_bond_site_symmetry_2
_geom_bond_publ_flag
C00P C10 1.544(6) . ?
C00P C12 1.540(6) . ?
C00P C30 1.508(6) . ?
C00P C31 1.512(7) . ?
O1 C1 1.463(4) . ?
O1 C17 1.342(5) . ?
C1 C2 1.529(5) . ?
C1 C5 1.542(5) . ?
C1 C15 1.557(6) . ?
O2 C17 1.189(5) . ?
C2 H2A 0.9700 . ?
C2 H2B 0.9700 . ?
C2 C3 1.518(6) . ?
O3 C4 1.469(4) . ?
O3 C20 1.324(6) . ?
C3 H3 0.9800 . ?
C3 C4 1.508(6) . ?
C3 C19 1.506(6) . ?
O4 C20 1.198(6) . ?
C4 H4 0.9800 . ?
C4 C5 1.521(5) . ?
O5 C6 1.453(4) . ?
O5 C28 1.354(5) . ?
C5 H5 0.9800 . ?
C5 C6 1.512(5) . ?
O6 C28 1.182(5) . ?
C6 H6 0.9800 . ?
C6 C7 1.529(5) . ?
O7 H7 0.88(2) . ?
O7 C7 1.458(4) . ?
C7 C8 1.520(5) . ?
C7 C16 1.538(5) . ?
O8 H8 0.94(2) . ?
O8 C12 1.403(5) . ?
C8 H8A 0.9700 . ?
C8 H8B 0.9700 . ?
C8 C9 1.522(5) . ?
O9 C15 1.199(4) . ?
C9 H9A 0.9700 . ?
C9 H9B 0.9700 . ?
C9 C10 1.500(5) . ?
C10 H10 0.9800 . ?
C10 C13 1.539(5) . ?
C12 H12 0.9800 . ?
C12 C13 1.541(5) . ?
C13 H13 0.9800 . ?
C13 C14 1.545(5) . ?
C14 C15 1.528(5) . ?
C14 C16 1.556(5) . ?
C14 C32 1.532(5) . ?
C16 H16A 0.9700 . ?
C16 H16B 0.9700 . ?
C17 C18 1.482(6) . ?
C18 H18A 0.9600 . ?
C18 H18B 0.9600 . ?
C18 H18C 0.9600 . ?
C19 H19A 0.9600 . ?
C19 H19B 0.9600 . ?
C19 H19C 0.9600 . ?
C20 C21 1.528(7) . ?
C21 H21A 0.9700 . ?
C21 H21B 0.9700 . ?
C21 C22 1.484(7) . ?
C22 C23 1.365(7) . ?
C22 C27 1.349(7) . ?
C23 H23 0.9300 . ?
C23 C24 1.353(9) . ?
C24 H24 0.9300 . ?
C24 C25 1.338(13) . ?
C25 H25 0.9300 . ?
C25 C26 1.350(15) . ?
C26 H26 0.9300 . ?
C26 C27 1.403(12) . ?
C27 H27 0.9300 . ?
C28 C29 1.488(6) . ?
C29 H29A 0.9600 . ?
C29 H29B 0.9600 . ?
C29 H29C 0.9600 . ?
C30 H30A 0.9600 . ?
C30 H30B 0.9600 . ?
C30 H30C 0.9600 . ?
C31 H31A 0.9600 . ?
C31 H31B 0.9600 . ?
C31 H31C 0.9600 . ?
C32 H32A 0.9600 . ?
C32 H32B 0.9600 . ?
C32 H32C 0.9600 . ?

loop_
_geom_torsion_atom_site_label_1
_geom_torsion_atom_site_label_2
_geom_torsion_atom_site_label_3
_geom_torsion_atom_site_label_4
_geom_torsion
_geom_torsion_site_symmetry_1
_geom_torsion_site_symmetry_2
_geom_torsion_site_symmetry_3
_geom_torsion_site_symmetry_4
_geom_torsion_publ_flag
C00P C10 C13 C12 19.9(3) . . . . ?
C00P C10 C13 C14 147.5(3) . . . . ?
C00P C12 C13 C10 -20.0(3) . . . . ?
C00P C12 C13 C14 -141.4(4) . . . . ?
O1 C1 C2 C3 -103.4(4) . . . . ?
O1 C1 C5 C4 86.2(3) . . . . ?
O1 C1 C5 C6 -47.0(4) . . . . ?
O1 C1 C15 O9 -129.2(4) . . . . ?
O1 C1 C15 C14 60.8(4) . . . . ?
C1 O1 C17 O2 -3.2(6) . . . . ?
C1 O1 C17 C18 177.0(4) . . . . ?
C1 C2 C3 C4 15.7(4) . . . . ?
C1 C2 C3 C19 143.8(4) . . . . ?
C1 C5 C6 O5 146.1(3) . . . . ?
C1 C5 C6 C7 -93.6(4) . . . . ?
C2 C1 C5 C4 -28.9(4) . . . . ?
C2 C1 C5 C6 -162.1(3) . . . . ?
C2 C1 C15 O9 -3.5(5) . . . . ?
C2 C1 C15 C14 -173.6(3) . . . . ?
C2 C3 C4 O3 82.7(4) . . . . ?
C2 C3 C4 C5 -33.4(4) . . . . ?
O3 C4 C5 C1 -77.9(4) . . . . ?
O3 C4 C5 C6 51.5(5) . . . . ?
O3 C20 C21 C22 92.8(5) . . . . ?
C3 C4 C5 C1 38.7(4) . . . . ?
C3 C4 C5 C6 168.0(3) . . . . ?
O4 C20 C21 C22 -85.9(7) . . . . ?
C4 O3 C20 O4 2.5(7) . . . . ?
C4 O3 C20 C21 -176.2(4) . . . . ?
C4 C5 C6 O5 20.8(4) . . . . ?
C4 C5 C6 C7 141.0(3) . . . . ?
O5 C6 C7 O7 49.7(4) . . . . ?
O5 C6 C7 C8 -65.9(4) . . . . ?
O5 C6 C7 C16 165.1(3) . . . . ?
C5 C1 C2 C3 8.2(4) . . . . ?
C5 C1 C15 O9 114.6(4) . . . . ?
C5 C1 C15 C14 -55.5(4) . . . . ?
C5 C6 C7 O7 -72.2(4) . . . . ?
C5 C6 C7 C8 172.2(3) . . . . ?
C5 C6 C7 C16 43.2(4) . . . . ?
C6 O5 C28 O6 3.6(7) . . . . ?
C6 O5 C28 C29 -175.9(4) . . . . ?
C6 C7 C8 C9 -62.4(4) . . . . ?
C6 C7 C16 C14 40.4(5) . . . . ?
O7 C7 C8 C9 179.3(3) . . . . ?
O7 C7 C16 C14 158.9(3) . . . . ?
C7 C8 C9 C10 -51.2(5) . . . . ?
O8 C12 C13 C10 -140.9(3) . . . . ?
O8 C12 C13 C14 97.7(4) . . . . ?
C8 C7 C16 C14 -88.1(4) . . . . ?
C8 C9 C10 C00P 178.4(3) . . . . ?
C8 C9 C10 C13 71.6(4) . . . . ?
C9 C10 C13 C12 144.1(3) . . . . ?
C9 C10 C13 C14 -88.3(4) . . . . ?
C10 C00P C12 O8 140.5(4) . . . . ?
C10 C00P C12 C13 19.9(3) . . . . ?
C10 C13 C14 C15 155.8(3) . . . . ?
C10 C13 C14 C16 35.7(4) . . . . ?
C10 C13 C14 C32 -79.3(4) . . . . ?
C12 C00P C10 C9 -142.1(4) . . . . ?
C12 C00P C10 C13 -19.9(3) . . . . ?
C12 C13 C14 C15 -97.6(4) . . . . ?
C12 C13 C14 C16 142.4(4) . . . . ?
C12 C13 C14 C32 27.3(5) . . . . ?
C13 C14 C15 C1 -53.7(5) . . . . ?
C13 C14 C15 O9 136.5(4) . . . . ?
C13 C14 C16 C7 41.7(5) . . . . ?
C15 C1 C2 C3 130.1(4) . . . . ?
C15 C1 C5 C4 -153.6(3) . . . . ?
C15 C1 C5 C6 73.2(4) . . . . ?
C15 C14 C16 C7 -85.1(4) . . . . ?
C16 C7 C8 C9 66.7(4) . . . . ?
C16 C14 C15 C1 68.3(4) . . . . ?
C16 C14 C15 O9 -101.5(4) . . . . ?
C17 O1 C1 C2 -67.7(4) . . . . ?
C17 O1 C1 C5 -178.9(3) . . . . ?
C17 O1 C1 C15 61.1(4) . . . . ?
C19 C3 C4 O3 -43.7(5) . . . . ?
C19 C3 C4 C5 -159.8(3) . . . . ?
C20 O3 C4 C3 110.1(4) . . . . ?
C20 O3 C4 C5 -137.8(4) . . . . ?
C20 C21 C22 C23 82.1(6) . . . . ?
C20 C21 C22 C27 -98.5(6) . . . . ?
C21 C22 C23 C24 178.7(5) . . . . ?
C21 C22 C27 C26 -178.7(7) . . . . ?
C22 C23 C24 C25 0.4(11) . . . . ?
C23 C22 C27 C26 0.7(9) . . . . ?
C23 C24 C25 C26 -0.1(16) . . . . ?
C24 C25 C26 C27 0.1(18) . . . . ?
C25 C26 C27 C22 -0.4(14) . . . . ?
C27 C22 C23 C24 -0.7(8) . . . . ?
C28 O5 C6 C5 -120.2(4) . . . . ?
C28 O5 C6 C7 116.8(4) . . . . ?
C30 C00P C10 C9 -29.1(6) . . . . ?
C30 C00P C10 C13 93.1(4) . . . . ?
C30 C00P C12 O8 25.3(6) . . . . ?
C30 C00P C12 C13 -95.3(4) . . . . ?
C31 C00P C10 C9 101.1(5) . . . . ?
C31 C00P C10 C13 -136.7(4) . . . . ?
C31 C00P C12 O8 -104.1(5) . . . . ?
C31 C00P C12 C13 135.4(4) . . . . ?
C32 C14 C15 C1 -179.9(3) . . . . ?
C32 C14 C15 O9 10.3(5) . . . . ?
C32 C14 C16 C7 160.8(3) . . . . ?
